data_7031437
loop_
_publ_author_name
'Davies, Laura H.'
'Harrington, Ross W.'
'Clegg, William'
'Higham, Lee J.'

_publ_section_title
;
 (B)R2BodPR2: highly fluorescent alternatives to PPh3 and PhPCy2.
;
_journal_issue 36
_journal_name_full 'Dalton transactions (Cambridge, England : 2003)'
_journal_page_first 13485
_journal_page_last 13499
_journal_paper_doi 10.1039/c4dt00704b
_journal_volume 43
_journal_year 2014
_chemical_formula_moiety 'C48 H47 Au B Cl4 N2 P'
_chemical_formula_sum 'C48 H47 Au B Cl4 N2 P'
_chemical_formula_weight 1032.42
_chemical_name_systematic
;
 ?
;
_space_group_crystal_system orthorhombic
_space_group_IT_number 19
_space_group_name_Hall 'P 2ac 2ab'
_space_group_name_H-M_alt 'P 21 21 21'
_symmetry_space_group_name_Hall 'P 2ac 2ab'
_symmetry_space_group_name_H-M 'P 21 21 21'
_atom_sites_solution_hydrogens geom
_atom_sites_solution_primary direct
_atom_sites_solution_secondary difmap
_audit_creation_method SHELXL-2013
_cell_angle_alpha 90
_cell_angle_beta 90
_cell_angle_gamma 90
_cell_formula_units_Z 4
_cell_length_a 9.5273(7)
_cell_length_b 15.9516(10)
_cell_length_c 28.6394(14)
_cell_measurement_reflns_used 5970
_cell_measurement_temperature 150(2)
_cell_measurement_theta_max 62.11
_cell_measurement_theta_min 3.08
_cell_volume 4352.5(5)
_computing_cell_refinement
;
CrysAlisPro, Oxford Diffraction Ltd.,
Version 1.171.33.66 (release 28-04-2010 CrysAlis171 .NET)
(compiled Apr 28 2010,14:27:37)
;
_computing_data_collection
;
CrysAlisPro, Oxford Diffraction Ltd.,
Version 1.171.33.66 (release 28-04-2010 CrysAlis171 .NET)
(compiled Apr 28 2010,14:27:37)
;
_computing_data_reduction
;
CrysAlisPro, Oxford Diffraction Ltd.,
Version 1.171.33.66 (release 28-04-2010 CrysAlis171 .NET)
(compiled Apr 28 2010,14:27:37)
;
_computing_molecular_graphics 'Bruker SHELXTL'
_computing_publication_material 'Bruker SHELXTL and local programs'
_computing_structure_refinement SHELXL-2013
_computing_structure_solution 'Bruker SHELXTL'
_diffrn_ambient_temperature 150(2)
_diffrn_detector_area_resol_mean 10.3968
_diffrn_measured_fraction_theta_full 0.865
_diffrn_measured_fraction_theta_max 0.987
_diffrn_measurement_device_type 'Oxford Diffraction Gemini A Ultra diffractometer'
_diffrn_measurement_method '\w scans'
_diffrn_radiation_type CuK\a
_diffrn_radiation_wavelength 1.54178
_diffrn_reflns_av_R_equivalents 0.0477
_diffrn_reflns_av_unetI/netI 0.0523
_diffrn_reflns_Laue_measured_fraction_full 0.865
_diffrn_reflns_Laue_measured_fraction_max 0.987
_diffrn_reflns_limit_h_max 10
_diffrn_reflns_limit_h_min -10
_diffrn_reflns_limit_k_max 14
_diffrn_reflns_limit_k_min -18
_diffrn_reflns_limit_l_max 32
_diffrn_reflns_limit_l_min -22
_diffrn_reflns_number 11804
_diffrn_reflns_point_group_measured_fraction_full 0.840
_diffrn_reflns_point_group_measured_fraction_max 0.962
_diffrn_reflns_theta_full 67.679
_diffrn_reflns_theta_max 62.195
_diffrn_reflns_theta_min 3.086
_diffrn_source 'Enhance Ultra (Cu) X-ray Source'
_exptl_absorpt_coefficient_mu 9.234
_exptl_absorpt_correction_T_max 0.910
_exptl_absorpt_correction_T_min 0.360
_exptl_absorpt_correction_type multi-scan
_exptl_absorpt_process_details
;
CrysAlisPro, Oxford Diffraction Ltd.,
Version 1.171.33.66 (release 28-04-2010 CrysAlis171 .NET)
(compiled Apr 28 2010,14:27:37)
Empirical absorption correction using spherical harmonics,
 implemented in SCALE3 ABSPACK scaling algorithm.
;
_exptl_crystal_colour red
_exptl_crystal_density_diffrn 1.576
_exptl_crystal_description rod
_exptl_crystal_F_000 2064
_exptl_crystal_size_max 0.140
_exptl_crystal_size_mid 0.010
_exptl_crystal_size_min 0.010
_refine_diff_density_max 3.131
_refine_diff_density_min -1.661
_refine_diff_density_rms 0.228
_refine_ls_abs_structure_details
;
 Flack x determined using 2293 quotients [(I+)-(I-)]/[(I+)+(I-)]
 (Parsons and Flack (2004), Acta Cryst. A60, s61).
;
_refine_ls_abs_structure_Flack 0.027(11)
_refine_ls_extinction_method none
_refine_ls_goodness_of_fit_ref 1.002
_refine_ls_hydrogen_treatment constr
_refine_ls_matrix_type full
_refine_ls_number_parameters 520
_refine_ls_number_reflns 6623
_refine_ls_number_restraints 0
_refine_ls_restrained_S_all 1.002
_refine_ls_R_factor_all 0.0601
_refine_ls_R_factor_gt 0.0544
_refine_ls_shift/su_max 0.001
_refine_ls_shift/su_mean 0.000
_refine_ls_structure_factor_coef Fsqd
_refine_ls_weighting_details
;
 w=1/[\s^2^(Fo^2^)+(0.1181P)^2^]
 where P=(Fo^2^+2Fc^2^)/3
;
_refine_ls_weighting_scheme calc
_refine_ls_wR_factor_gt 0.1457
_refine_ls_wR_factor_ref 0.1495
_reflns_Friedel_coverage 0.729
_reflns_Friedel_fraction_full 0.807
_reflns_Friedel_fraction_max 0.930
_reflns_number_gt 5917
_reflns_number_total 6623
_reflns_threshold_expression 'I > 2\s(I)'
_cod_data_source_file c4dt00704b2.cif
_cod_data_source_block ljh60
_cod_depositor_comments 'Adding full bibliography for 7031428--7031437.cif.'
_cod_database_code 7031437
_shelx_space_group_comment
;
The symmetry employed for this shelxl refinement is uniquely defined
by the following loop, which should always be used as a source of
symmetry information in preference to the above space-group names.
They are only intended as comments.
;
_shelx_estimated_absorpt_t_min 0.358
_shelx_estimated_absorpt_t_max 0.913
_shelxl_version_number 2013-2

loop_
_space_group_symop_operation_xyz
'x, y, z'
'-x+1/2, -y, z+1/2'
'x+1/2, -y+1/2, -z'
'-x, y+1/2, -z+1/2'

loop_
_atom_site_label
_atom_site_type_symbol
_atom_site_fract_x
_atom_site_fract_y
_atom_site_fract_z
_atom_site_U_iso_or_equiv
_atom_site_adp_type
_atom_site_occupancy
_atom_site_site_symmetry_order
_atom_site_calc_flag
_atom_site_refinement_flags_posn
_atom_site_refinement_flags_adp
Au Au 0.86304(6) 0.88195(4) 0.28782(2) 0.0316(2) Uani 1 1 d . .
Cl1 Cl 1.1004(4) 0.8668(3) 0.29379(14) 0.0489(10) Uani 1 1 d . .
P P 0.6313(4) 0.89746(19) 0.28571(10) 0.0260(7) Uani 1 1 d . .
B B 0.1993(17) 0.5142(8) 0.4724(5) 0.021(3) Uani 1 1 d . .
N1 N 0.2895(12) 0.5906(6) 0.4890(3) 0.022(2) Uani 1 1 d . .
N2 N 0.1639(12) 0.5345(6) 0.4192(3) 0.025(2) Uani 1 1 d . .
C1 C 0.3368(13) 0.6050(8) 0.5337(4) 0.023(3) Uani 1 1 d . .
C2 C 0.4406(14) 0.6674(8) 0.5331(4) 0.024(3) Uani 1 1 d . .
C3 C 0.4645(14) 0.6900(8) 0.4871(4) 0.023(3) Uani 1 1 d . .
C4 C 0.3664(15) 0.6434(7) 0.4594(4) 0.022(2) Uani 1 1 d . .
C5 C 0.3398(14) 0.6437(7) 0.4119(4) 0.021(3) Uani 1 1 d . .
C6 C 0.2370(14) 0.5921(8) 0.3918(4) 0.025(3) Uani 1 1 d . .
C7 C 0.1832(14) 0.5894(9) 0.3451(4) 0.028(3) Uani 1 1 d . .
C8 C 0.0765(16) 0.5301(8) 0.3458(5) 0.030(3) Uani 1 1 d . .
C9 C 0.0660(16) 0.4973(8) 0.3917(5) 0.029(3) Uani 1 1 d . .
C10 C 0.2872(16) 0.5588(9) 0.5748(4) 0.029(3) Uani 1 1 d . .
H10A H 0.3005 0.4986 0.5698 0.044 Uiso 1 1 calc R U
H10B H 0.1873 0.5705 0.5798 0.044 Uiso 1 1 calc R U
H10C H 0.3406 0.5765 0.6024 0.044 Uiso 1 1 calc R U
C11 C 0.5127(15) 0.7007(9) 0.5761(4) 0.028(3) Uani 1 1 d . .
H11A H 0.5954 0.7341 0.5665 0.034 Uiso 1 1 calc R U
H11B H 0.5471 0.6528 0.5950 0.034 Uiso 1 1 calc R U
C12 C 0.4174(18) 0.7555(9) 0.6068(5) 0.034(3) Uani 1 1 d . .
H12A H 0.4726 0.7797 0.6323 0.051 Uiso 1 1 calc R U
H12B H 0.3416 0.7211 0.6197 0.051 Uiso 1 1 calc R U
H12C H 0.3772 0.8007 0.5878 0.051 Uiso 1 1 calc R U
C13 C 0.5779(15) 0.7469(9) 0.4699(5) 0.030(3) Uani 1 1 d . .
H13A H 0.6450 0.7575 0.4951 0.045 Uiso 1 1 calc R U
H13B H 0.5365 0.8000 0.4597 0.045 Uiso 1 1 calc R U
H13C H 0.6264 0.7204 0.4436 0.045 Uiso 1 1 calc R U
C14 C 0.2246(17) 0.6398(10) 0.3031(4) 0.038(4) Uani 1 1 d . .
H14A H 0.1602 0.6276 0.2773 0.057 Uiso 1 1 calc R U
H14B H 0.3205 0.6250 0.2938 0.057 Uiso 1 1 calc R U
H14C H 0.2203 0.6996 0.3106 0.057 Uiso 1 1 calc R U
C15 C -0.0170(18) 0.5086(10) 0.3059(5) 0.037(3) Uani 1 1 d . .
H15A H -0.0455 0.4491 0.3085 0.045 Uiso 1 1 calc R U
H15B H 0.0360 0.5151 0.2763 0.045 Uiso 1 1 calc R U
C16 C -0.148(2) 0.5631(11) 0.3039(7) 0.059(5) Uani 1 1 d . .
H16A H -0.2095 0.5432 0.2789 0.088 Uiso 1 1 calc R U
H16B H -0.1207 0.6213 0.2977 0.088 Uiso 1 1 calc R U
H16C H -0.1972 0.5599 0.3339 0.088 Uiso 1 1 calc R U
C17 C -0.0368(19) 0.4325(11) 0.4058(5) 0.046(4) Uani 1 1 d . .
H17A H -0.0467 0.4326 0.4399 0.068 Uiso 1 1 calc R U
H17B H -0.0038 0.3773 0.3955 0.068 Uiso 1 1 calc R U
H17C H -0.1278 0.4446 0.3914 0.068 Uiso 1 1 calc R U
C18 C 0.4146(14) 0.7067(8) 0.3811(4) 0.025(3) Uani 1 1 d . .
C19 C 0.5172(16) 0.6812(9) 0.3505(4) 0.030(3) Uani 1 1 d . .
H19 H 0.5417 0.6237 0.3481 0.036 Uiso 1 1 calc R U
C20 C 0.5851(15) 0.7412(8) 0.3226(5) 0.029(3) Uani 1 1 d . .
H20 H 0.6587 0.7244 0.3023 0.035 Uiso 1 1 calc R U
C21 C 0.5462(13) 0.8233(8) 0.3246(4) 0.024(3) Uani 1 1 d . .
C22 C 0.4424(15) 0.8490(9) 0.3559(4) 0.028(3) Uani 1 1 d . .
H22 H 0.4170 0.9065 0.3581 0.034 Uiso 1 1 calc R U
C23 C 0.3762(16) 0.7891(8) 0.3838(4) 0.028(3) Uani 1 1 d . .
H23 H 0.3041 0.8058 0.4048 0.034 Uiso 1 1 calc R U
C24 C 0.5730(14) 1.0022(8) 0.3014(4) 0.026(3) Uani 1 1 d . .
C25 C 0.661(2) 1.0520(9) 0.3286(6) 0.044(4) Uani 1 1 d . .
H25 H 0.7491 1.0310 0.3389 0.052 Uiso 1 1 calc R U
C26 C 0.619(2) 1.1335(11) 0.3405(6) 0.055(5) Uani 1 1 d . .
H26 H 0.6795 1.1678 0.3587 0.066 Uiso 1 1 calc R U
C27 C 0.4913(19) 1.1641(10) 0.3260(6) 0.045(4) Uani 1 1 d . .
H27 H 0.4623 1.2190 0.3346 0.055 Uiso 1 1 calc R U
C28 C 0.4072(17) 1.1149(10) 0.2992(5) 0.042(3) Uani 1 1 d . .
H28 H 0.3205 1.1364 0.2881 0.050 Uiso 1 1 calc R U
C29 C 0.4463(16) 1.0335(10) 0.2879(5) 0.039(3) Uani 1 1 d . .
H29 H 0.3838 0.9992 0.2704 0.047 Uiso 1 1 calc R U
C30 C 0.5489(13) 0.8803(9) 0.2296(4) 0.027(3) Uani 1 1 d . .
C31 C 0.6223(18) 0.9051(9) 0.1891(5) 0.039(3) Uani 1 1 d . .
H31 H 0.7176 0.9223 0.1911 0.047 Uiso 1 1 calc R U
C32 C 0.5539(19) 0.9039(10) 0.1466(5) 0.043(4) Uani 1 1 d . .
H32 H 0.6031 0.9198 0.1192 0.051 Uiso 1 1 calc R U
C33 C 0.4150(16) 0.8798(10) 0.1434(5) 0.036(3) Uani 1 1 d . .
H33 H 0.3680 0.8804 0.1142 0.044 Uiso 1 1 calc R U
C34 C 0.3442(17) 0.8543(9) 0.1841(5) 0.037(3) Uani 1 1 d . .
H34 H 0.2487 0.8375 0.1823 0.045 Uiso 1 1 calc R U
C35 C 0.4118(17) 0.8534(10) 0.2263(5) 0.038(4) Uani 1 1 d . .
H35 H 0.3641 0.8342 0.2534 0.046 Uiso 1 1 calc R U
C36 C 0.2989(15) 0.4315(8) 0.4747(4) 0.025(3) Uani 1 1 d . .
C37 C 0.4459(17) 0.4366(9) 0.4799(5) 0.032(3) Uani 1 1 d . .
H37 H 0.4863 0.4904 0.4846 0.039 Uiso 1 1 calc R U
C38 C 0.5327(16) 0.3698(9) 0.4787(5) 0.038(4) Uani 1 1 d . .
H38 H 0.6309 0.3769 0.4827 0.046 Uiso 1 1 calc R U
C39 C 0.476(2) 0.2893(10) 0.4713(5) 0.044(4) Uani 1 1 d . .
H39 H 0.5355 0.2417 0.4697 0.053 Uiso 1 1 calc R U
C40 C 0.334(2) 0.2802(10) 0.4666(6) 0.050(5) Uani 1 1 d . .
H40 H 0.2953 0.2261 0.4618 0.060 Uiso 1 1 calc R U
C41 C 0.2464(19) 0.3508(9) 0.4689(5) 0.038(4) Uani 1 1 d . .
H41 H 0.1478 0.3431 0.4663 0.046 Uiso 1 1 calc R U
C42 C 0.0516(14) 0.5100(8) 0.5020(4) 0.024(3) Uani 1 1 d . .
C43 C 0.0217(16) 0.4520(9) 0.5361(5) 0.033(3) Uani 1 1 d . .
H43 H 0.0910 0.4113 0.5437 0.039 Uiso 1 1 calc R U
C44 C -0.1054(16) 0.4501(10) 0.5600(5) 0.038(4) Uani 1 1 d . .
H44 H -0.1197 0.4099 0.5840 0.046 Uiso 1 1 calc R U
C45 C -0.2112(19) 0.5062(11) 0.5492(6) 0.047(4) Uani 1 1 d . .
H45 H -0.2991 0.5045 0.5648 0.056 Uiso 1 1 calc R U
C46 C -0.1842(17) 0.5652(11) 0.5146(6) 0.044(4) Uani 1 1 d . .
H46 H -0.2547 0.6045 0.5061 0.053 Uiso 1 1 calc R U
C47 C -0.0531(15) 0.5670(9) 0.4920(5) 0.032(3) Uani 1 1 d . .
H47 H -0.0361 0.6089 0.4691 0.039 Uiso 1 1 calc R U
C48 C 0.080(3) 1.1684(14) 0.3566(8) 0.084(8) Uani 1 1 d . .
H48 H 0.1790 1.1791 0.3662 0.101 Uiso 1 1 calc R U
Cl2 Cl 0.0381(8) 1.2365(4) 0.3099(2) 0.089(2) Uani 1 1 d . .
Cl3 Cl 0.0663(6) 1.0642(4) 0.3376(2) 0.0724(14) Uani 1 1 d . .
Cl4 Cl -0.0297(8) 1.1870(4) 0.40485(18) 0.090(2) Uani 1 1 d . .

loop_
_atom_site_aniso_label
_atom_site_aniso_U_11
_atom_site_aniso_U_22
_atom_site_aniso_U_33
_atom_site_aniso_U_23
_atom_site_aniso_U_13
_atom_site_aniso_U_12
Au 0.0275(3) 0.0420(3) 0.0254(3) 0.0112(2) 0.0028(2) 0.0007(3)
Cl1 0.0233(17) 0.073(3) 0.050(2) 0.021(2) 0.0058(14) 0.0074(16)
P 0.0274(16) 0.0358(16) 0.0147(14) 0.0079(13) 0.0032(17) 0.0026(14)
B 0.029(8) 0.016(7) 0.017(7) -0.002(5) 0.000(6) -0.005(6)
N1 0.025(6) 0.024(5) 0.018(5) -0.002(4) -0.001(4) -0.006(4)
N2 0.037(7) 0.027(5) 0.012(5) 0.004(4) 0.000(4) 0.000(5)
C1 0.023(7) 0.026(6) 0.021(6) 0.003(5) 0.001(5) 0.002(5)
C2 0.023(7) 0.029(7) 0.019(6) 0.000(5) 0.002(5) -0.003(6)
C3 0.030(8) 0.020(6) 0.019(6) 0.005(5) -0.001(5) -0.005(5)
C4 0.026(6) 0.018(5) 0.023(6) 0.003(4) 0.003(5) 0.000(5)
C5 0.027(7) 0.023(6) 0.014(5) 0.004(4) 0.001(5) 0.002(5)
C6 0.026(7) 0.028(7) 0.020(6) 0.002(5) 0.003(5) 0.001(5)
C7 0.031(8) 0.036(7) 0.017(6) 0.001(5) 0.004(5) 0.010(6)
C8 0.036(8) 0.030(7) 0.025(7) -0.004(5) -0.012(6) 0.002(6)
C9 0.038(8) 0.024(7) 0.026(7) -0.004(5) 0.002(6) -0.007(6)
C10 0.039(8) 0.034(7) 0.015(6) 0.000(5) -0.003(5) 0.001(6)
C11 0.031(8) 0.036(7) 0.017(6) 0.002(5) -0.002(5) -0.005(6)
C12 0.054(10) 0.028(7) 0.019(7) 0.004(5) 0.006(6) -0.003(7)
C13 0.023(7) 0.039(8) 0.028(7) -0.005(6) -0.003(6) -0.008(6)
C14 0.053(10) 0.047(9) 0.013(6) 0.006(6) -0.005(6) -0.004(7)
C15 0.044(9) 0.040(8) 0.028(7) 0.003(6) -0.009(6) -0.001(7)
C16 0.053(11) 0.063(11) 0.060(11) -0.009(8) -0.031(9) 0.004(10)
C17 0.050(11) 0.056(10) 0.031(8) -0.005(7) -0.008(7) -0.016(8)
C18 0.025(7) 0.034(7) 0.015(6) 0.001(5) -0.006(5) -0.004(6)
C19 0.043(9) 0.026(7) 0.023(7) 0.000(5) 0.005(6) 0.011(6)
C20 0.033(8) 0.028(7) 0.028(7) 0.008(5) 0.014(6) 0.006(6)
C21 0.018(7) 0.040(8) 0.013(6) 0.007(5) 0.001(5) -0.010(5)
C22 0.031(8) 0.032(7) 0.021(6) 0.006(5) 0.003(5) 0.001(6)
C23 0.037(8) 0.027(6) 0.020(6) 0.003(5) 0.007(6) 0.001(6)
C24 0.021(7) 0.037(7) 0.019(6) 0.007(5) 0.002(5) 0.001(6)
C25 0.060(12) 0.032(8) 0.039(8) 0.015(7) -0.013(8) -0.003(8)
C26 0.069(13) 0.046(10) 0.052(9) -0.006(8) -0.020(9) -0.012(10)
C27 0.051(10) 0.032(8) 0.053(10) 0.005(7) -0.004(8) 0.003(7)
C28 0.044(9) 0.038(7) 0.044(8) -0.001(7) -0.007(6) 0.008(7)
C29 0.038(9) 0.048(8) 0.030(7) -0.007(7) -0.003(7) -0.003(6)
C30 0.025(7) 0.032(7) 0.023(6) 0.010(6) -0.006(5) 0.000(6)
C31 0.046(9) 0.049(8) 0.022(6) 0.009(6) 0.009(6) -0.002(7)
C32 0.057(11) 0.053(10) 0.018(7) -0.001(6) 0.001(6) 0.002(8)
C33 0.042(8) 0.043(7) 0.024(6) 0.004(7) -0.006(6) 0.000(7)
C34 0.037(9) 0.047(8) 0.028(7) -0.013(6) 0.000(6) 0.003(7)
C35 0.034(9) 0.057(9) 0.025(7) 0.006(6) 0.008(6) 0.011(7)
C36 0.033(8) 0.025(7) 0.016(6) -0.003(5) 0.005(5) 0.004(6)
C37 0.047(10) 0.031(8) 0.019(7) 0.001(6) 0.000(6) 0.002(7)
C38 0.038(8) 0.040(9) 0.037(8) 0.005(7) 0.002(6) 0.017(7)
C39 0.064(12) 0.039(9) 0.030(8) -0.001(7) 0.002(7) 0.022(8)
C40 0.072(15) 0.031(8) 0.048(10) 0.002(7) 0.013(9) 0.006(8)
C41 0.050(10) 0.021(7) 0.044(8) -0.003(6) 0.001(7) 0.001(6)
C42 0.032(8) 0.023(6) 0.018(6) -0.002(5) 0.000(5) -0.004(5)
C43 0.024(7) 0.040(8) 0.034(8) -0.003(6) 0.002(6) -0.007(6)
C44 0.037(10) 0.047(8) 0.030(7) 0.003(6) 0.007(6) -0.007(7)
C45 0.043(10) 0.056(10) 0.041(9) -0.014(8) 0.018(7) -0.004(8)
C46 0.027(9) 0.046(9) 0.059(10) -0.005(8) -0.004(7) 0.004(7)
C47 0.029(8) 0.033(8) 0.034(8) 0.000(6) 0.001(6) -0.002(6)
C48 0.12(2) 0.067(13) 0.065(14) 0.019(11) -0.019(14) -0.023(14)
Cl2 0.112(5) 0.083(4) 0.072(3) 0.024(3) 0.019(3) 0.029(4)
Cl3 0.071(3) 0.070(3) 0.076(3) 0.002(3) 0.002(3) -0.020(3)
Cl4 0.136(6) 0.093(4) 0.040(3) -0.003(3) 0.006(3) -0.034(4)

loop_
_atom_type_symbol
_atom_type_description
_atom_type_scat_dispersion_real
_atom_type_scat_dispersion_imag
_atom_type_scat_source
C C 0.0181 0.0091 'International Tables Vol C Tables 4.2.6.8 and 6.1.1.4'
H H 0.0000 0.0000 'International Tables Vol C Tables 4.2.6.8 and 6.1.1.4'
B B 0.0090 0.0039 'International Tables Vol C Tables 4.2.6.8 and 6.1.1.4'
N N 0.0311 0.0180 'International Tables Vol C Tables 4.2.6.8 and 6.1.1.4'
P P 0.2955 0.4335 'International Tables Vol C Tables 4.2.6.8 and 6.1.1.4'
Au Au -4.4197 7.2980 'International Tables Vol C Tables 4.2.6.8 and 6.1.1.4'
Cl Cl 0.3639 0.7018 'International Tables Vol C Tables 4.2.6.8 and 6.1.1.4'

loop_
_geom_angle_atom_site_label_1
_geom_angle_atom_site_label_2
_geom_angle_atom_site_label_3
_geom_angle
Cl1 Au P 177.24(14)
Au P C21 110.7(4)
Au P C24 113.5(5)
Au P C30 116.0(4)
C21 P C24 108.1(6)
C21 P C30 104.7(6)
C24 P C30 103.1(6)
N1 B N2 104.3(10)
N1 B C36 107.4(11)
N1 B C42 110.2(10)
N2 B C36 109.1(10)
N2 B C42 108.7(11)
C36 B C42 116.5(11)
B N1 C1 126.2(10)
B N1 C4 124.9(10)
C1 N1 C4 106.9(10)
B N2 C6 124.5(11)
B N2 C9 127.6(11)
C6 N2 C9 107.8(10)
N1 C1 C2 109.7(10)
N1 C1 C10 123.9(11)
C2 C1 C10 126.4(11)
C1 C2 C3 108.3(11)
C1 C2 C11 124.1(11)
C3 C2 C11 127.6(12)
C2 C3 C4 106.5(11)
C2 C3 C13 126.3(12)
C4 C3 C13 127.1(11)
N1 C4 C3 108.6(10)
N1 C4 C5 120.0(12)
C3 C4 C5 131.5(11)
C4 C5 C6 122.0(11)
C4 C5 C18 119.2(11)
C6 C5 C18 118.5(10)
N2 C6 C5 120.2(11)
N2 C6 C7 109.1(11)
C5 C6 C7 130.7(12)
C6 C7 C8 105.6(11)
C6 C7 C14 129.7(13)
C8 C7 C14 124.8(12)
C7 C8 C9 108.5(11)
C7 C8 C15 125.6(13)
C9 C8 C15 125.7(14)
N2 C9 C8 109.1(12)
N2 C9 C17 127.1(12)
C8 C9 C17 123.9(13)
C1 C10 H10A 109.5
C1 C10 H10B 109.5
C1 C10 H10C 109.5
H10A C10 H10B 109.5
H10A C10 H10C 109.5
H10B C10 H10C 109.5
C2 C11 H11A 108.9
C2 C11 H11B 108.9
C2 C11 C12 113.4(12)
H11A C11 H11B 107.7
H11A C11 C12 108.9
H11B C11 C12 108.9
C11 C12 H12A 109.5
C11 C12 H12B 109.5
C11 C12 H12C 109.5
H12A C12 H12B 109.5
H12A C12 H12C 109.5
H12B C12 H12C 109.5
C3 C13 H13A 109.5
C3 C13 H13B 109.5
C3 C13 H13C 109.5
H13A C13 H13B 109.5
H13A C13 H13C 109.5
H13B C13 H13C 109.5
C7 C14 H14A 109.5
C7 C14 H14B 109.5
C7 C14 H14C 109.5
H14A C14 H14B 109.5
H14A C14 H14C 109.5
H14B C14 H14C 109.5
C8 C15 H15A 109.1
C8 C15 H15B 109.1
C8 C15 C16 112.7(13)
H15A C15 H15B 107.8
H15A C15 C16 109.1
H15B C15 C16 109.1
C15 C16 H16A 109.5
C15 C16 H16B 109.5
C15 C16 H16C 109.5
H16A C16 H16B 109.5
H16A C16 H16C 109.5
H16B C16 H16C 109.5
C9 C17 H17A 109.5
C9 C17 H17B 109.5
C9 C17 H17C 109.5
H17A C17 H17B 109.5
H17A C17 H17C 109.5
H17B C17 H17C 109.5
C5 C18 C19 120.6(12)
C5 C18 C23 118.7(12)
C19 C18 C23 120.7(12)
C18 C19 H19 120.4
C18 C19 C20 119.3(12)
H19 C19 C20 120.4
C19 C20 H20 119.8
C19 C20 C21 120.4(12)
H20 C20 C21 119.8
P C21 C20 118.6(10)
P C21 C22 121.2(11)
C20 C21 C22 120.1(12)
C21 C22 H22 120.4
C21 C22 C23 119.1(13)
H22 C22 C23 120.4
C18 C23 C22 120.3(13)
C18 C23 H23 119.8
C22 C23 H23 119.8
P C24 C25 118.6(11)
P C24 C29 122.5(11)
C25 C24 C29 119.0(14)
C24 C25 H25 120.3
C24 C25 C26 119.5(16)
H25 C25 C26 120.3
C25 C26 H26 119.7
C25 C26 C27 120.6(16)
H26 C26 C27 119.7
C26 C27 H27 120.5
C26 C27 C28 119.1(15)
H27 C27 C28 120.5
C27 C28 H28 119.5
C27 C28 C29 121.0(15)
H28 C28 C29 119.5
C24 C29 C28 120.9(14)
C24 C29 H29 119.6
C28 C29 H29 119.6
P C30 C31 118.2(10)
P C30 C35 121.3(10)
C31 C30 C35 120.1(12)
C30 C31 H31 120.5
C30 C31 C32 119.1(15)
H31 C31 C32 120.5
C31 C32 H32 119.5
C31 C32 C33 121.0(14)
H32 C32 C33 119.5
C32 C33 H33 120.5
C32 C33 C34 119.0(13)
H33 C33 C34 120.5
C33 C34 H34 119.7
C33 C34 C35 120.6(14)
H34 C34 C35 119.7
C30 C35 C34 120.2(13)
C30 C35 H35 119.9
C34 C35 H35 119.9
B C36 C37 122.5(13)
B C36 C41 122.4(13)
C37 C36 C41 114.9(14)
C36 C37 H37 117.9
C36 C37 C38 124.1(15)
H37 C37 C38 117.9
C37 C38 H38 120.4
C37 C38 C39 119.1(15)
H38 C38 C39 120.4
C38 C39 H39 120.2
C38 C39 C40 119.5(15)
H39 C39 C40 120.2
C39 C40 H40 120.0
C39 C40 C41 120.0(17)
H40 C40 C41 120.0
C36 C41 C40 122.2(16)
C36 C41 H41 118.9
C40 C41 H41 118.9
B C42 C43 124.8(12)
B C42 C47 118.9(11)
C43 C42 C47 116.3(13)
C42 C43 H43 118.5
C42 C43 C44 122.9(15)
H43 C43 C44 118.5
C43 C44 H44 119.7
C43 C44 C45 120.7(14)
H44 C44 C45 119.7
C44 C45 H45 121.2
C44 C45 C46 117.6(15)
H45 C45 C46 121.2
C45 C46 H46 119.8
C45 C46 C47 120.4(16)
H46 C46 C47 119.8
C42 C47 C46 122.1(14)
C42 C47 H47 118.9
C46 C47 H47 118.9
H48 C48 Cl2 108.4
H48 C48 Cl3 108.4
H48 C48 Cl4 108.4
Cl2 C48 Cl3 109.4(13)
Cl2 C48 Cl4 111.0(16)
Cl3 C48 Cl4 111.1(13)

loop_
_geom_bond_atom_site_label_1
_geom_bond_atom_site_label_2
_geom_bond_distance
Au Cl1 2.281(3)
Au P 2.223(3)
P C21 1.816(12)
P C24 1.817(14)
P C30 1.810(13)
B N1 1.566(17)
B N2 1.593(17)
B C36 1.63(2)
B C42 1.65(2)
N1 C1 1.379(16)
N1 C4 1.400(16)
N2 C6 1.395(16)
N2 C9 1.358(18)
C1 C2 1.402(17)
C1 C10 1.467(17)
C2 C3 1.384(18)
C2 C11 1.508(18)
C3 C4 1.433(18)
C3 C13 1.495(19)
C4 C5 1.385(16)
C5 C6 1.403(18)
C5 C18 1.516(17)
C6 C7 1.434(18)
C7 C8 1.39(2)
C7 C14 1.500(18)
C8 C9 1.420(19)
C8 C15 1.490(19)
C9 C17 1.48(2)
C10 H10A 0.980
C10 H10B 0.980
C10 H10C 0.980
C11 H11A 0.990
C11 H11B 0.990
C11 C12 1.54(2)
C12 H12A 0.980
C12 H12B 0.980
C12 H12C 0.980
C13 H13A 0.980
C13 H13B 0.980
C13 H13C 0.980
C14 H14A 0.980
C14 H14B 0.980
C14 H14C 0.980
C15 H15A 0.990
C15 H15B 0.990
C15 C16 1.52(2)
C16 H16A 0.980
C16 H16B 0.980
C16 H16C 0.980
C17 H17A 0.980
C17 H17B 0.980
C17 H17C 0.980
C18 C19 1.375(19)
C18 C23 1.367(19)
C19 H19 0.950
C19 C20 1.403(19)
C20 H20 0.950
C20 C21 1.363(19)
C21 C22 1.396(19)
C22 H22 0.950
C22 C23 1.396(18)
C23 H23 0.950
C24 C25 1.39(2)
C24 C29 1.36(2)
C25 H25 0.950
C25 C26 1.40(2)
C26 H26 0.950
C26 C27 1.38(3)
C27 H27 0.950
C27 C28 1.36(2)
C28 H28 0.950
C28 C29 1.39(2)
C29 H29 0.950
C30 C31 1.410(18)
C30 C35 1.38(2)
C31 H31 0.950
C31 C32 1.38(2)
C32 H32 0.950
C32 C33 1.38(2)
C33 H33 0.950
C33 C34 1.41(2)
C34 H34 0.950
C34 C35 1.37(2)
C35 H35 0.950
C36 C37 1.41(2)
C36 C41 1.39(2)
C37 H37 0.950
C37 C38 1.35(2)
C38 H38 0.950
C38 C39 1.41(2)
C39 H39 0.950
C39 C40 1.36(3)
C40 H40 0.950
C40 C41 1.41(2)
C41 H41 0.950
C42 C43 1.375(19)
C42 C47 1.38(2)
C43 H43 0.950
C43 C44 1.39(2)
C44 H44 0.950
C44 C45 1.38(2)
C45 H45 0.950
C45 C46 1.39(2)
C46 H46 0.950
C46 C47 1.41(2)
C47 H47 0.950
C48 H48 1.000
C48 Cl2 1.77(2)
C48 Cl3 1.75(2)
C48 Cl4 1.76(3)

loop_
_geom_torsion_atom_site_label_1
_geom_torsion_atom_site_label_2
_geom_torsion_atom_site_label_3
_geom_torsion_atom_site_label_4
_geom_torsion
N2 B N1 C1 174.8(11)
N2 B N1 C4 -23.1(17)
C36 B N1 C1 -69.5(15)
C36 B N1 C4 92.6(14)
C42 B N1 C1 58.3(16)
C42 B N1 C4 -139.6(12)
N1 B N2 C6 18.6(16)
N1 B N2 C9 -165.5(12)
C36 B N2 C6 -95.9(14)
C36 B N2 C9 80.0(17)
C42 B N2 C6 136.2(12)
C42 B N2 C9 -48.0(17)
B N1 C1 C2 165.9(12)
B N1 C1 C10 -12(2)
C4 N1 C1 C2 1.2(14)
C4 N1 C1 C10 -176.9(12)
N1 C1 C2 C3 -3.0(15)
N1 C1 C2 C11 178.2(12)
C10 C1 C2 C3 175.1(13)
C10 C1 C2 C11 -4(2)
C1 C2 C3 C4 3.5(15)
C1 C2 C3 C13 -172.4(13)
C11 C2 C3 C4 -177.8(13)
C11 C2 C3 C13 6(2)
B N1 C4 C3 -164.0(12)
B N1 C4 C5 16.1(19)
C1 N1 C4 C3 1.0(14)
C1 N1 C4 C5 -179.0(12)
C2 C3 C4 N1 -2.8(14)
C2 C3 C4 C5 177.2(14)
C13 C3 C4 N1 173.0(13)
C13 C3 C4 C5 -7(2)
N1 C4 C5 C6 0.0(19)
N1 C4 C5 C18 174.5(11)
C3 C4 C5 C6 -179.9(13)
C3 C4 C5 C18 -5(2)
B N2 C6 C5 -7.2(19)
B N2 C6 C7 175.7(11)
C9 N2 C6 C5 176.2(12)
C9 N2 C6 C7 -0.9(15)
C4 C5 C6 N2 -4.2(19)
C4 C5 C6 C7 172.3(13)
C18 C5 C6 N2 -178.7(11)
C18 C5 C6 C7 -2(2)
N2 C6 C7 C8 0.7(14)
N2 C6 C7 C14 178.9(13)
C5 C6 C7 C8 -176.1(14)
C5 C6 C7 C14 2(2)
C6 C7 C8 C9 -0.2(15)
C6 C7 C8 C15 176.2(14)
C14 C7 C8 C9 -178.5(13)
C14 C7 C8 C15 -2(2)
B N2 C9 C8 -175.7(12)
B N2 C9 C17 4(2)
C6 N2 C9 C8 0.8(15)
C6 N2 C9 C17 -179.5(15)
C7 C8 C9 N2 -0.3(16)
C7 C8 C9 C17 179.9(14)
C15 C8 C9 N2 -176.8(14)
C15 C8 C9 C17 3(2)
C1 C2 C11 C12 -71.3(17)
C3 C2 C11 C12 110.1(16)
C7 C8 C15 C16 -88.8(19)
C9 C8 C15 C16 87.0(19)
C4 C5 C18 C19 109.3(15)
C4 C5 C18 C23 -71.9(17)
C6 C5 C18 C19 -76.1(17)
C6 C5 C18 C23 102.8(14)
C5 C18 C19 C20 -179.5(13)
C23 C18 C19 C20 2(2)
C18 C19 C20 C21 -3(2)
C19 C20 C21 P -176.8(11)
C19 C20 C21 C22 3(2)
Au P C21 C20 -48.3(12)
Au P C21 C22 132.1(10)
C24 P C21 C20 -173.3(11)
C24 P C21 C22 7.2(12)
C30 P C21 C20 77.4(12)
C30 P C21 C22 -102.2(11)
P C21 C22 C23 177.5(10)
C20 C21 C22 C23 -2(2)
C5 C18 C23 C22 -179.8(12)
C19 C18 C23 C22 -1(2)
C21 C22 C23 C18 1(2)
Au P C24 C25 -22.9(12)
Au P C24 C29 157.4(11)
C21 P C24 C25 100.4(12)
C21 P C24 C29 -79.4(12)
C30 P C24 C25 -149.2(11)
C30 P C24 C29 31.1(13)
P C24 C25 C26 179.0(12)
C29 C24 C25 C26 -1(2)
C24 C25 C26 C27 1(3)
C25 C26 C27 C28 -1(3)
C26 C27 C28 C29 2(3)
P C24 C29 C28 -177.8(12)
C25 C24 C29 C28 3(2)
C27 C28 C29 C24 -3(2)
Au P C30 C31 -35.3(13)
Au P C30 C35 152.4(11)
C21 P C30 C31 -157.6(12)
C21 P C30 C35 30.1(14)
C24 P C30 C31 89.4(12)
C24 P C30 C35 -82.9(14)
P C30 C31 C32 -170.8(12)
C35 C30 C31 C32 2(2)
C30 C31 C32 C33 1(2)
C31 C32 C33 C34 -2(2)
C32 C33 C34 C35 0(2)
C33 C34 C35 C30 2(2)
P C30 C35 C34 169.1(11)
C31 C30 C35 C34 -3(2)
N1 B C36 C37 -13.6(16)
N1 B C36 C41 170.3(12)
N2 B C36 C37 99.0(14)
N2 B C36 C41 -77.2(16)
C42 B C36 C37 -137.6(13)
C42 B C36 C41 46.3(17)
B C36 C37 C38 -175.2(12)
C41 C36 C37 C38 1(2)
C36 C37 C38 C39 1(2)
C37 C38 C39 C40 -1(2)
C38 C39 C40 C41 0(2)
B C36 C41 C40 174.1(13)
C37 C36 C41 C40 -2(2)
C39 C40 C41 C36 2(2)
N1 B C42 C43 -107.0(14)
N1 B C42 C47 74.4(15)
N2 B C42 C43 139.3(13)
N2 B C42 C47 -39.3(15)
C36 B C42 C43 15.6(18)
C36 B C42 C47 -162.9(12)
B C42 C43 C44 -179.3(13)
C47 C42 C43 C44 -1(2)
C42 C43 C44 C45 2(2)
C43 C44 C45 C46 -2(2)
C44 C45 C46 C47 0(2)
B C42 C47 C46 177.5(13)
C43 C42 C47 C46 -1(2)
C45 C46 C47 C42 2(2)
